data_7103163
loop_
_publ_author_name
'Lin, Jian-Guo'
'Xu, Yan-Yan'
'Qiu, Ling'
'Zang, Shuang-Quan'
'Lu, Chang-Sheng'
'Duan, Chun-Ying'
'Li, Yi-Zhi'
'Gao, Song'
'Meng, Qing-Jin'

_publ_section_title
;
 Ligand-to-metal ratio controlled assembly of nanoporous metal-organic
 frameworks.
;
_journal_issue 23
_journal_name_full 'Chemical communications (Cambridge, England)'
_journal_page_first 2659
_journal_page_last 2661
_journal_paper_doi 10.1039/b802992j
_journal_year 2008
_chemical_formula_moiety 'C32 H20 Cd N4 O4 S, C8 H6 O4'
_chemical_formula_sum 'C40 H26 Cd N4 O8 S'
_chemical_formula_weight 835.11
_chemical_name_systematic
;
?
;
_space_group_IT_number 14
_symmetry_cell_setting triclinic
_symmetry_space_group_name_Hall '-P 2ybc'
_symmetry_space_group_name_H-M 'P 1 21/c 1'
_atom_sites_solution_hydrogens geom
_atom_sites_solution_primary direct
_atom_sites_solution_secondary difmap
_audit_creation_method SHELXL-97
_cell_angle_alpha 90.00
_cell_angle_beta 97.780(3)
_cell_angle_gamma 90.00
_cell_formula_units_Z 4
_cell_length_a 10.0936(18)
_cell_length_b 15.105(3)
_cell_length_c 24.167(4)
_cell_measurement_temperature 293(2)
_cell_measurement_theta_max 24.215
_cell_measurement_theta_min 2.435
_cell_volume 3650.8(12)
_computing_cell_refinement SMART
_computing_data_collection 'SMART (Bruker, 2000)'
_computing_data_reduction 'SAINT (Bruker, 2000)'
_computing_molecular_graphics SHELXTL
_computing_publication_material SHELXTL
_computing_structure_refinement SHELXTL
_computing_structure_solution 'SHELXTL (Bruker, 2000)'
_diffrn_ambient_temperature 293(2)
_diffrn_measured_fraction_theta_full 0.994
_diffrn_measured_fraction_theta_max 0.994
_diffrn_radiation_monochromator graphite
_diffrn_radiation_source 'fine-focus sealed tube'
_diffrn_radiation_type MoK\a
_diffrn_radiation_wavelength 0.71073
_diffrn_reflns_av_R_equivalents 0.0469
_diffrn_reflns_av_sigmaI/netI 0.0628
_diffrn_reflns_limit_h_max 12
_diffrn_reflns_limit_h_min -12
_diffrn_reflns_limit_k_max 19
_diffrn_reflns_limit_k_min -17
_diffrn_reflns_limit_l_max 30
_diffrn_reflns_limit_l_min -18
_diffrn_reflns_number 20849
_diffrn_reflns_theta_full 27.00
_diffrn_reflns_theta_max 27.00
_diffrn_reflns_theta_min 1.70
_exptl_absorpt_coefficient_mu 0.715
_exptl_absorpt_correction_T_max 0.86
_exptl_absorpt_correction_T_min 0.84
_exptl_absorpt_correction_type multi-scan
_exptl_absorpt_process_details 'SADABS(Bruker, 2000)'
_exptl_crystal_density_diffrn 1.519
_exptl_crystal_density_method 'not measured'
_exptl_crystal_F_000 1688
_exptl_crystal_size_max 0.3
_exptl_crystal_size_mid 0.2
_exptl_crystal_size_min 0.2
_refine_diff_density_max 0.878
_refine_diff_density_min -0.641
_refine_diff_density_rms 0.066
_refine_ls_extinction_method none
_refine_ls_goodness_of_fit_ref 1.000
_refine_ls_hydrogen_treatment constr
_refine_ls_matrix_type full
_refine_ls_number_parameters 489
_refine_ls_number_reflns 7924
_refine_ls_number_restraints 0
_refine_ls_restrained_S_all 1.000
_refine_ls_R_factor_all 0.0595
_refine_ls_R_factor_gt 0.0391
_refine_ls_shift/su_max 0.001
_refine_ls_shift/su_mean 0.000
_refine_ls_structure_factor_coef Fsqd
_refine_ls_weighting_details 'calc w=1/[\s^2^(Fo^2^)+(0.0100P)^2^+0.0000P] where P=(Fo^2^+2Fc^2^)/3'
_refine_ls_weighting_scheme calc
_refine_ls_wR_factor_gt 0.0597
_refine_ls_wR_factor_ref 0.0628
_reflns_number_gt 5827
_reflns_number_total 7924
_reflns_threshold_expression >2sigma(I)
_cod_data_source_file b802992j.txt
_cod_data_source_block 11
_cod_depositor_comments
;
The following automatic conversions were performed:
'_symmetry_cell_setting' value 'Triclinic' changed to 'triclinic'
according to '/home/saulius/struct/CIF-dictionaries/cif_core.dic'
dictionary named 'cif_core.dic' version 2.4.1 from
2010-06-29.

'_exptl_absorpt_correction_type' value 'Multi-scan' changed
to 'multi-scan' according to
'/home/saulius/struct/CIF-dictionaries/cif_core.dic' dictionary named
'cif_core.dic' version 2.4.1 from 2010-06-29.

Automatic conversion script
Id: cif_fix_enum 1527 2010-12-29 10:47:43Z saulius 
;
_cod_original_sg_symbol_H-M 'P 21/c'
_cod_database_code 7103163

loop_
_symmetry_equiv_pos_as_xyz
'x, y, z'
'-x, y+1/2, -z+1/2'
'-x, -y, -z'
'x, -y-1/2, z-1/2'

loop_
_atom_site_label
_atom_site_type_symbol
_atom_site_fract_x
_atom_site_fract_y
_atom_site_fract_z
_atom_site_U_iso_or_equiv
_atom_site_adp_type
_atom_site_occupancy
_atom_site_symmetry_multiplicity
_atom_site_calc_flag
_atom_site_refinement_flags
_atom_site_disorder_assembly
_atom_site_disorder_group
C1 C 0.2068(3) 0.38084(19) 0.42163(13) 0.0390(7) Uani 1 1 d . . .
C2 C 0.0839(2) 0.37950(19) 0.45110(11) 0.0349(6) Uani 1 1 d . . .
C3 C 0.0954(3) 0.3877(2) 0.50837(12) 0.0462(8) Uani 1 1 d . . .
H3 H 0.1794 0.3921 0.5294 0.055 Uiso 1 1 calc R . .
C4 C -0.0186(3) 0.3894(2) 0.53439(12) 0.0501(9) Uani 1 1 d . . .
H4 H -0.0112 0.3959 0.5729 0.060 Uiso 1 1 calc R . .
C5 C -0.1419(3) 0.3814(2) 0.50368(11) 0.0421(7) Uani 1 1 d . . .
H5 H -0.2179 0.3834 0.5215 0.051 Uiso 1 1 calc R . .
C6 C -0.1551(2) 0.37055(18) 0.44642(11) 0.0327(6) Uani 1 1 d . . .
C7 C -0.0407(2) 0.37059(18) 0.42051(11) 0.0345(7) Uani 1 1 d . . .
H7 H -0.0482 0.3645 0.3819 0.041 Uiso 1 1 calc R . .
C8 C -0.2903(3) 0.36189(18) 0.41305(13) 0.0376(7) Uani 1 1 d . . .
C9 C 0.3664(3) 0.5865(2) 0.34088(12) 0.0493(8) Uani 1 1 d . . .
H9 H 0.3279 0.5616 0.3073 0.059 Uiso 1 1 calc R . .
C10 C 0.3459(3) 0.6744(2) 0.34929(12) 0.0481(8) Uani 1 1 d . . .
H10 H 0.2951 0.7080 0.3219 0.058 Uiso 1 1 calc R . .
C11 C 0.4014(3) 0.71312(18) 0.39903(11) 0.0324(7) Uani 1 1 d . . .
C12 C 0.4754(3) 0.65934(18) 0.43757(11) 0.0354(7) Uani 1 1 d . . .
H12 H 0.5140 0.6821 0.4718 0.042 Uiso 1 1 calc R . .
C13 C 0.4917(3) 0.57166(18) 0.42483(11) 0.0360(7) Uani 1 1 d . . .
H13 H 0.5435 0.5366 0.4510 0.043 Uiso 1 1 calc R . .
C14 C 0.3778(3) 0.80626(18) 0.41141(10) 0.0348(7) Uani 1 1 d . . .
C15 C 0.3914(2) 0.88137(18) 0.38066(10) 0.0313(6) Uani 1 1 d . . .
C16 C 0.3537(3) 0.95955(18) 0.40812(11) 0.0318(7) Uani 1 1 d . . .
C17 C 0.3108(3) 0.94187(18) 0.45875(11) 0.0349(7) Uani 1 1 d . . .
C18 C 0.2658(3) 1.00391(19) 0.49954(11) 0.0379(7) Uani 1 1 d . . .
C19 C 0.1734(3) 0.9765(2) 0.53357(12) 0.0509(9) Uani 1 1 d . . .
H19 H 0.1393 0.9192 0.5310 0.061 Uiso 1 1 calc R . .
C20 C 0.1333(3) 1.0355(3) 0.57120(13) 0.0621(10) Uani 1 1 d . . .
H20 H 0.0721 1.0160 0.5940 0.074 Uiso 1 1 calc R . .
C21 C 0.2645(3) 1.1433(2) 0.54506(13) 0.0552(9) Uani 1 1 d . . .
H21 H 0.2957 1.2012 0.5484 0.066 Uiso 1 1 calc R . .
C22 C 0.3135(3) 1.0885(2) 0.50697(11) 0.0458(8) Uani 1 1 d . . .
H22 H 0.3786 1.1090 0.4864 0.055 Uiso 1 1 calc R . .
C23 C 0.3650(3) 1.05021(17) 0.38640(10) 0.0307(6) Uani 1 1 d . . .
C24 C 0.4889(3) 1.08527(19) 0.38055(11) 0.0378(7) Uani 1 1 d . . .
H24 H 0.5648 1.0497 0.3859 0.045 Uiso 1 1 calc R . .
C25 C 0.4989(3) 1.17256(19) 0.36685(11) 0.0414(7) Uani 1 1 d . . .
H25 H 0.5833 1.1952 0.3638 0.050 Uiso 1 1 calc R . .
C26 C 0.2737(3) 1.19111(19) 0.35986(11) 0.0414(7) Uani 1 1 d . . .
H26 H 0.1987 1.2269 0.3516 0.050 Uiso 1 1 calc R . .
C27 C 0.2555(3) 1.10455(18) 0.37372(11) 0.0398(7) Uani 1 1 d . . .
H27 H 0.1698 1.0825 0.3746 0.048 Uiso 1 1 calc R . .
C28 C 0.4416(3) 0.88391(18) 0.32594(10) 0.0317(6) Uani 1 1 d . . .
C29 C 0.3827(3) 0.93808(18) 0.28339(11) 0.0362(7) Uani 1 1 d . . .
H29 H 0.3083 0.9719 0.2884 0.043 Uiso 1 1 calc R . .
C30 C 0.4346(3) 0.94158(19) 0.23391(11) 0.0392(7) Uani 1 1 d . . .
H30 H 0.3942 0.9793 0.2062 0.047 Uiso 1 1 calc R . .
C31 C 0.5947(3) 0.8412(2) 0.26397(11) 0.0409(7) Uani 1 1 d . . .
H31 H 0.6676 0.8069 0.2574 0.049 Uiso 1 1 calc R . .
C32 C 0.5507(3) 0.83412(18) 0.31502(11) 0.0389(7) Uani 1 1 d . . .
H32 H 0.5936 0.7963 0.3421 0.047 Uiso 1 1 calc R . .
C33 C -0.1435(3) 0.1727(3) 0.31073(15) 0.0596(10) Uani 1 1 d . . .
C34 C -0.0632(3) 0.1299(2) 0.27009(12) 0.0484(8) Uani 1 1 d . . .
C35 C -0.0506(3) 0.0396(2) 0.26817(14) 0.0623(10) Uani 1 1 d . . .
H35 H -0.0926 0.0043 0.2921 0.075 Uiso 1 1 calc R . .
C36 C 0.0241(4) 0.0009(3) 0.23104(15) 0.0668(10) Uani 1 1 d . . .
H36 H 0.0312 -0.0605 0.2294 0.080 Uiso 1 1 calc R . .
C37 C 0.0884(3) 0.0533(2) 0.19628(13) 0.0595(10) Uani 1 1 d . . .
H37 H 0.1404 0.0273 0.1717 0.071 Uiso 1 1 calc R . .
C38 C 0.0757(3) 0.1437(2) 0.19780(12) 0.0476(8) Uani 1 1 d . . .
C39 C -0.0007(3) 0.1826(2) 0.23435(12) 0.0461(8) Uani 1 1 d . . .
H39 H -0.0102 0.2438 0.2350 0.055 Uiso 1 1 calc R . .
C40 C 0.1421(3) 0.2006(3) 0.15895(13) 0.0560(10) Uani 1 1 d . . .
Cd1 Cd 0.429236(19) 0.379931(13) 0.371404(8) 0.03008(6) Uani 1 1 d . . .
N1 N 0.4380(2) 0.53421(14) 0.37765(9) 0.0361(6) Uani 1 1 d . . .
N2 N 0.1753(3) 1.1174(2) 0.57722(10) 0.0574(7) Uani 1 1 d . . .
N3 N 0.3944(2) 1.22689(15) 0.35758(9) 0.0386(6) Uani 1 1 d . . .
N4 N 0.5392(2) 0.89433(15) 0.22296(9) 0.0361(6) Uani 1 1 d . . .
O1 O 0.19344(17) 0.38893(13) 0.37006(8) 0.0395(5) Uani 1 1 d . . .
O2 O 0.31806(18) 0.37286(15) 0.45098(8) 0.0567(6) Uani 1 1 d . . .
O3 O -0.30165(18) 0.34317(15) 0.36238(8) 0.0516(6) Uani 1 1 d . . .
O4 O -0.39050(17) 0.37457(13) 0.43777(8) 0.0463(5) Uani 1 1 d . . .
O5 O -0.1680(2) 0.25539(17) 0.29992(9) 0.0702(7) Uani 1 1 d . . .
H5A H -0.2105 0.2762 0.3234 0.105 Uiso 1 1 calc R . .
O6 O -0.1825(3) 0.1331(2) 0.34820(12) 0.1138(12) Uani 1 1 d . . .
O7 O 0.0911(3) 0.27982(18) 0.15375(10) 0.0767(8) Uani 1 1 d . . .
H7A H 0.1227 0.3065 0.1290 0.115 Uiso 1 1 calc R . .
O8 O 0.2332(2) 0.17493(17) 0.13533(9) 0.0724(8) Uani 1 1 d . . .
S1 S 0.31803(8) 0.83079(5) 0.47296(3) 0.0439(2) Uani 1 1 d . . .

loop_
_atom_site_aniso_label
_atom_site_aniso_U_11
_atom_site_aniso_U_22
_atom_site_aniso_U_33
_atom_site_aniso_U_23
_atom_site_aniso_U_13
_atom_site_aniso_U_12
C1 0.0298(16) 0.0380(18) 0.0504(19) 0.0015(16) 0.0098(14) 0.0013(15)
C2 0.0274(14) 0.0408(18) 0.0374(17) 0.0033(14) 0.0080(13) 0.0011(14)
C3 0.0308(16) 0.067(2) 0.0392(18) -0.0002(16) 0.0004(14) 0.0001(16)
C4 0.0416(18) 0.080(3) 0.0294(17) -0.0015(16) 0.0092(14) 0.0035(18)
C5 0.0305(16) 0.058(2) 0.0408(18) 0.0004(16) 0.0149(13) -0.0007(16)
C6 0.0248(14) 0.0349(17) 0.0397(17) 0.0009(13) 0.0086(12) 0.0007(13)
C7 0.0323(15) 0.0396(18) 0.0325(16) 0.0003(13) 0.0077(12) 0.0034(14)
C8 0.0311(16) 0.0308(18) 0.052(2) 0.0070(14) 0.0076(15) -0.0015(13)
C9 0.065(2) 0.039(2) 0.0395(19) -0.0094(15) -0.0086(16) 0.0004(17)
C10 0.066(2) 0.0343(19) 0.0405(19) 0.0040(14) -0.0065(16) 0.0095(16)
C11 0.0415(17) 0.0277(16) 0.0294(16) -0.0016(12) 0.0096(13) -0.0028(13)
C12 0.0466(18) 0.0316(17) 0.0278(16) -0.0009(13) 0.0047(13) -0.0013(14)
C13 0.0426(18) 0.0321(18) 0.0330(17) 0.0028(13) 0.0042(14) 0.0015(14)
C14 0.0458(18) 0.0324(17) 0.0272(16) -0.0027(12) 0.0088(13) 0.0009(14)
C15 0.0382(16) 0.0283(15) 0.0282(15) 0.0021(13) 0.0074(12) -0.0002(14)
C16 0.0379(16) 0.0286(16) 0.0302(16) 0.0002(12) 0.0094(13) 0.0013(13)
C17 0.0442(17) 0.0283(17) 0.0341(17) -0.0007(13) 0.0118(14) -0.0016(13)
C18 0.0477(19) 0.0368(18) 0.0304(17) 0.0020(13) 0.0097(14) 0.0059(15)
C19 0.067(2) 0.042(2) 0.048(2) -0.0006(15) 0.0262(18) 0.0001(17)
C20 0.075(3) 0.071(3) 0.047(2) 0.0006(19) 0.0336(19) 0.006(2)
C21 0.071(2) 0.045(2) 0.050(2) -0.0125(16) 0.0105(18) -0.0018(18)
C22 0.054(2) 0.045(2) 0.0420(19) -0.0121(15) 0.0194(16) -0.0053(16)
C23 0.0410(17) 0.0271(16) 0.0259(15) -0.0026(12) 0.0109(13) 0.0009(13)
C24 0.0383(17) 0.0344(18) 0.0431(18) -0.0015(13) 0.0140(14) 0.0057(14)
C25 0.0442(19) 0.0347(19) 0.050(2) 0.0006(14) 0.0218(15) -0.0021(15)
C26 0.0423(18) 0.0334(18) 0.0471(19) 0.0009(14) 0.0014(15) 0.0030(15)
C27 0.0381(17) 0.0330(19) 0.0492(19) -0.0022(14) 0.0094(14) -0.0069(14)
C28 0.0401(16) 0.0264(15) 0.0300(15) -0.0030(13) 0.0093(12) -0.0017(14)
C29 0.0411(17) 0.0356(18) 0.0337(17) -0.0012(13) 0.0109(14) 0.0121(14)
C30 0.0518(19) 0.0355(18) 0.0308(17) 0.0034(13) 0.0069(15) 0.0086(15)
C31 0.0448(18) 0.0446(19) 0.0344(18) -0.0030(14) 0.0090(14) 0.0138(15)
C32 0.0514(19) 0.0350(18) 0.0306(17) 0.0045(13) 0.0069(14) 0.0108(15)
C33 0.058(2) 0.068(3) 0.057(2) 0.018(2) 0.0193(19) 0.005(2)
C34 0.0435(18) 0.064(3) 0.0378(19) 0.0087(17) 0.0061(14) -0.0065(18)
C35 0.066(2) 0.063(3) 0.058(2) 0.0190(19) 0.0068(19) -0.007(2)
C36 0.083(3) 0.050(2) 0.068(3) 0.005(2) 0.010(2) 0.002(2)
C37 0.062(2) 0.068(3) 0.049(2) -0.0066(18) 0.0083(18) -0.002(2)
C38 0.0463(19) 0.060(3) 0.0368(19) -0.0013(15) 0.0069(15) -0.0073(17)
C39 0.045(2) 0.050(2) 0.042(2) 0.0031(15) 0.0052(15) -0.0073(16)
C40 0.056(2) 0.074(3) 0.039(2) -0.0103(19) 0.0075(18) -0.017(2)
Cd1 0.03299(11) 0.02744(11) 0.03134(12) -0.00020(10) 0.00988(8) -0.00189(10)
N1 0.0460(15) 0.0286(14) 0.0333(14) -0.0012(11) 0.0040(12) -0.0019(12)
N2 0.073(2) 0.061(2) 0.0418(16) -0.0088(15) 0.0227(14) 0.0110(17)
N3 0.0436(15) 0.0315(15) 0.0423(15) 0.0018(11) 0.0115(12) -0.0024(12)
N4 0.0422(14) 0.0362(15) 0.0317(13) 0.0007(11) 0.0115(11) 0.0066(12)
O1 0.0343(11) 0.0492(14) 0.0364(12) 0.0047(10) 0.0100(9) 0.0032(10)
O2 0.0258(11) 0.100(2) 0.0448(13) 0.0052(12) 0.0072(10) 0.0034(12)
O3 0.0352(12) 0.0788(17) 0.0401(13) -0.0039(11) 0.0020(10) -0.0068(11)
O4 0.0248(10) 0.0624(15) 0.0534(13) -0.0016(11) 0.0111(9) 0.0041(10)
O5 0.0879(19) 0.0669(19) 0.0640(17) -0.0006(13) 0.0396(14) -0.0049(15)
O6 0.145(3) 0.108(3) 0.109(2) 0.0533(19) 0.090(2) 0.033(2)
O7 0.099(2) 0.073(2) 0.0670(19) 0.0196(14) 0.0466(15) -0.0028(17)
O8 0.0662(16) 0.091(2) 0.0668(17) -0.0189(14) 0.0338(14) -0.0225(14)
S1 0.0671(6) 0.0312(4) 0.0377(5) 0.0022(3) 0.0222(4) -0.0005(4)

loop_
_atom_type_symbol
_atom_type_description
_atom_type_scat_dispersion_real
_atom_type_scat_dispersion_imag
_atom_type_scat_source
C C 0.0033 0.0016 'International Tables Vol C Tables 4.2.6.8 and 6.1.1.4'
H H 0.0000 0.0000 'International Tables Vol C Tables 4.2.6.8 and 6.1.1.4'
N N 0.0061 0.0033 'International Tables Vol C Tables 4.2.6.8 and 6.1.1.4'
O O 0.0106 0.0060 'International Tables Vol C Tables 4.2.6.8 and 6.1.1.4'
S S 0.1246 0.1234 'International Tables Vol C Tables 4.2.6.8 and 6.1.1.4'
Cd Cd -0.8075 1.2024 'International Tables Vol C Tables 4.2.6.8 and 6.1.1.4'

loop_
_geom_angle_atom_site_label_1
_geom_angle_atom_site_label_2
_geom_angle_atom_site_label_3
_geom_angle
_geom_angle_site_symmetry_1
_geom_angle_site_symmetry_3
_geom_angle_publ_flag
O1 C1 O2 123.1(2) . . ?
O1 C1 C2 119.3(3) . . ?
O2 C1 C2 117.6(3) . . ?
C7 C2 C3 119.7(2) . . ?
C7 C2 C1 119.8(2) . . ?
C3 C2 C1 120.6(2) . . ?
C2 C3 C4 119.7(3) . . ?
C2 C3 H3 120.2 . . ?
C4 C3 H3 120.2 . . ?
C5 C4 C3 120.3(3) . . ?
C5 C4 H4 119.9 . . ?
C3 C4 H4 119.9 . . ?
C4 C5 C6 120.8(2) . . ?
C4 C5 H5 119.6 . . ?
C6 C5 H5 119.6 . . ?
C5 C6 C7 118.6(2) . . ?
C5 C6 C8 120.5(2) . . ?
C7 C6 C8 120.8(2) . . ?
C2 C7 C6 120.9(2) . . ?
C2 C7 H7 119.5 . . ?
C6 C7 H7 119.5 . . ?
O3 C8 O4 121.9(3) . . ?
O3 C8 C6 120.4(2) . . ?
O4 C8 C6 117.7(3) . . ?
N1 C9 C10 124.0(3) . . ?
N1 C9 H9 118.0 . . ?
C10 C9 H9 118.0 . . ?
C9 C10 C11 119.2(3) . . ?
C9 C10 H10 120.4 . . ?
C11 C10 H10 120.4 . . ?
C12 C11 C10 117.2(3) . . ?
C12 C11 C14 121.1(2) . . ?
C10 C11 C14 121.7(3) . . ?
C13 C12 C11 119.2(3) . . ?
C13 C12 H12 120.4 . . ?
C11 C12 H12 120.4 . . ?
N1 C13 C12 123.9(3) . . ?
N1 C13 H13 118.0 . . ?
C12 C13 H13 118.0 . . ?
C15 C14 C11 130.7(2) . . ?
C15 C14 S1 111.2(2) . . ?
C11 C14 S1 118.0(2) . . ?
C14 C15 C16 112.3(2) . . ?
C14 C15 C28 125.2(2) . . ?
C16 C15 C28 122.5(2) . . ?
C17 C16 C15 112.8(2) . . ?
C17 C16 C23 123.0(2) . . ?
C15 C16 C23 124.2(2) . . ?
C16 C17 C18 129.2(3) . . ?
C16 C17 S1 111.0(2) . . ?
C18 C17 S1 119.8(2) . . ?
C22 C18 C19 117.0(3) . . ?
C22 C18 C17 123.1(3) . . ?
C19 C18 C17 119.9(3) . . ?
C20 C19 C18 118.7(3) . . ?
C20 C19 H19 120.6 . . ?
C18 C19 H19 120.6 . . ?
N2 C20 C19 124.6(3) . . ?
N2 C20 H20 117.7 . . ?
C19 C20 H20 117.7 . . ?
N2 C21 C22 123.3(3) . . ?
N2 C21 H21 118.4 . . ?
C22 C21 H21 118.4 . . ?
C18 C22 C21 119.8(3) . . ?
C18 C22 H22 120.1 . . ?
C21 C22 H22 120.1 . . ?
C27 C23 C24 117.3(3) . . ?
C27 C23 C16 122.2(2) . . ?
C24 C23 C16 120.4(3) . . ?
C25 C24 C23 119.5(3) . . ?
C25 C24 H24 120.3 . . ?
C23 C24 H24 120.3 . . ?
N3 C25 C24 123.5(3) . . ?
N3 C25 H25 118.2 . . ?
C24 C25 H25 118.2 . . ?
N3 C26 C27 123.2(3) . . ?
N3 C26 H26 118.4 . . ?
C27 C26 H26 118.4 . . ?
C26 C27 C23 119.6(3) . . ?
C26 C27 H27 120.2 . . ?
C23 C27 H27 120.2 . . ?
C29 C28 C32 116.8(2) . . ?
C29 C28 C15 121.0(2) . . ?
C32 C28 C15 122.2(2) . . ?
C30 C29 C28 119.7(2) . . ?
C30 C29 H29 120.2 . . ?
C28 C29 H29 120.2 . . ?
N4 C30 C29 124.1(3) . . ?
N4 C30 H30 118.0 . . ?
C29 C30 H30 118.0 . . ?
N4 C31 C32 124.0(3) . . ?
N4 C31 H31 118.0 . . ?
C32 C31 H31 118.0 . . ?
C31 C32 C28 119.4(3) . . ?
C31 C32 H32 120.3 . . ?
C28 C32 H32 120.3 . . ?
O6 C33 O5 124.3(4) . . ?
O6 C33 C34 122.8(4) . . ?
O5 C33 C34 112.9(3) . . ?
C35 C34 C39 119.8(3) . . ?
C35 C34 C33 120.8(3) . . ?
C39 C34 C33 119.4(3) . . ?
C34 C35 C36 120.4(3) . . ?
C34 C35 H35 119.8 . . ?
C36 C35 H35 119.8 . . ?
C35 C36 C37 119.8(4) . . ?
C35 C36 H36 120.1 . . ?
C37 C36 H36 120.1 . . ?
C38 C37 C36 120.1(3) . . ?
C38 C37 H37 119.9 . . ?
C36 C37 H37 119.9 . . ?
C37 C38 C39 120.2(3) . . ?
C37 C38 C40 120.3(3) . . ?
C39 C38 C40 119.5(3) . . ?
C38 C39 C34 119.6(3) . . ?
C38 C39 H39 120.2 . . ?
C34 C39 H39 120.2 . . ?
O8 C40 O7 124.4(3) . . ?
O8 C40 C38 123.0(4) . . ?
O7 C40 C38 112.6(3) . . ?
O4 Cd1 N1 88.28(8) 1_655 . ?
O4 Cd1 N4 119.30(7) 1_655 2_645 ?
N1 Cd1 N4 87.80(8) . 2_645 ?
O4 Cd1 N3 98.97(8) 1_655 1_545 ?
N1 Cd1 N3 172.70(8) . 1_545 ?
N4 Cd1 N3 89.45(7) 2_645 1_545 ?
O4 Cd1 O2 81.12(6) 1_655 . ?
N1 Cd1 O2 90.61(8) . . ?
N4 Cd1 O2 159.43(7) 2_645 . ?
N3 Cd1 O2 89.60(8) 1_545 . ?
O4 Cd1 O1 136.05(6) 1_655 . ?
N1 Cd1 O1 88.46(7) . . ?
N4 Cd1 O1 104.34(7) 2_645 . ?
N3 Cd1 O1 85.67(7) 1_545 . ?
O2 Cd1 O1 55.10(6) . . ?
C13 N1 C9 116.4(2) . . ?
C13 N1 Cd1 119.37(18) . . ?
C9 N1 Cd1 122.52(19) . . ?
C20 N2 C21 116.6(3) . . ?
C25 N3 C26 116.6(3) . . ?
C25 N3 Cd1 118.80(19) . 1_565 ?
C26 N3 Cd1 120.57(19) . 1_565 ?
C30 N4 C31 116.0(2) . . ?
C30 N4 Cd1 117.21(18) . 2_655 ?
C31 N4 Cd1 124.30(18) . 2_655 ?
C1 O1 Cd1 90.48(16) . . ?
C1 O2 Cd1 91.34(16) . . ?
C8 O4 Cd1 106.90(18) . 1_455 ?
C33 O5 H5A 109.5 . . ?
C40 O7 H7A 109.5 . . ?
C17 S1 C14 92.75(13) . . ?

loop_
_geom_bond_atom_site_label_1
_geom_bond_atom_site_label_2
_geom_bond_distance
_geom_bond_site_symmetry_2
_geom_bond_publ_flag
C1 O1 1.241(3) . ?
C1 O2 1.250(3) . ?
C1 C2 1.512(3) . ?
C2 C7 1.377(3) . ?
C2 C3 1.379(3) . ?
C3 C4 1.385(3) . ?
C3 H3 0.9300 . ?
C4 C5 1.365(4) . ?
C4 H4 0.9300 . ?
C5 C6 1.382(3) . ?
C5 H5 0.9300 . ?
C6 C7 1.386(3) . ?
C6 C8 1.494(4) . ?
C7 H7 0.9300 . ?
C8 O3 1.247(3) . ?
C8 O4 1.256(3) . ?
C9 N1 1.328(3) . ?
C9 C10 1.364(4) . ?
C9 H9 0.9300 . ?
C10 C11 1.385(4) . ?
C10 H10 0.9300 . ?
C11 C12 1.377(3) . ?
C11 C14 1.464(4) . ?
C12 C13 1.374(4) . ?
C12 H12 0.9300 . ?
C13 N1 1.321(3) . ?
C13 H13 0.9300 . ?
C14 C15 1.373(3) . ?
C14 S1 1.720(3) . ?
C15 C16 1.431(3) . ?
C15 C28 1.480(3) . ?
C16 C17 1.378(3) . ?
C16 C23 1.477(3) . ?
C17 C18 1.476(4) . ?
C17 S1 1.712(3) . ?
C18 C22 1.369(4) . ?
C18 C19 1.388(3) . ?
C19 C20 1.374(4) . ?
C19 H19 0.9300 . ?
C20 N2 1.309(4) . ?
C20 H20 0.9300 . ?
C21 N2 1.325(4) . ?
C21 C22 1.377(4) . ?
C21 H21 0.9300 . ?
C22 H22 0.9300 . ?
C23 C27 1.378(3) . ?
C23 C24 1.382(3) . ?
C24 C25 1.367(4) . ?
C24 H24 0.9300 . ?
C25 N3 1.331(3) . ?
C25 H25 0.9300 . ?
C26 N3 1.341(3) . ?
C26 C27 1.368(4) . ?
C26 H26 0.9300 . ?
C27 H27 0.9300 . ?
C28 C29 1.384(3) . ?
C28 C32 1.388(3) . ?
C29 C30 1.370(3) . ?
C29 H29 0.9300 . ?
C30 N4 1.330(3) . ?
C30 H30 0.9300 . ?
C31 N4 1.338(3) . ?
C31 C32 1.371(3) . ?
C31 H31 0.9300 . ?
C32 H32 0.9300 . ?
C33 O6 1.195(3) . ?
C33 O5 1.293(4) . ?
C33 C34 1.502(4) . ?
C34 C35 1.371(4) . ?
C34 C39 1.388(4) . ?
C35 C36 1.378(4) . ?
C35 H35 0.9300 . ?
C36 C37 1.378(4) . ?
C36 H36 0.9300 . ?
C37 C38 1.373(4) . ?
C37 H37 0.9300 . ?
C38 C39 1.380(4) . ?
C38 C40 1.497(4) . ?
C39 H39 0.9300 . ?
C40 O8 1.210(3) . ?
C40 O7 1.302(4) . ?
Cd1 O4 2.2582(18) 1_655 ?
Cd1 N1 2.336(2) . ?
Cd1 N4 2.355(2) 2_645 ?
Cd1 N3 2.355(2) 1_545 ?
Cd1 O2 2.3565(18) . ?
Cd1 O1 2.3797(17) . ?
N3 Cd1 2.355(2) 1_565 ?
N4 Cd1 2.355(2) 2_655 ?
O4 Cd1 2.2582(18) 1_455 ?
O5 H5A 0.8200 . ?
O7 H7A 0.8200 . ?
